data_4346392
loop_
_publ_author_name
'Adams, Jeramie J.'
'Arulsamy, Navamoney'
'Sullivan, B. Patrick'
'Roddick, Dean M.'
'Neuberger, Amelia'
'Schmehl, Russell H.'

_publ_section_title
;
 Homoleptic Tris-Diphosphine Re(I) and Re(II) Complexes and Re(II)
 Photophysics and Photochemistry.
;
_journal_issue 23
_journal_name_full 'Inorganic chemistry'
_journal_page_first 11136
_journal_page_last 11149
_journal_paper_doi 10.1021/acs.inorgchem.5b01395
_journal_volume 54
_journal_year 2015
_chemical_formula_moiety 'C18 H48 P6 Re, 2(C24 B F20), 3(C2 H3 N)'
_chemical_formula_sum 'C72 H57 B2 F40 N3 P6 Re'
_chemical_formula_weight 2117.85
_space_group_IT_number 2
_space_group_name_Hall '-P 1'
_space_group_name_H-M_alt 'P -1'
_symmetry_cell_setting triclinic
_symmetry_space_group_name_Hall '-P 1'
_symmetry_space_group_name_H-M 'P -1'
_atom_sites_solution_hydrogens geom
_atom_sites_solution_primary direct
_atom_sites_solution_secondary difmap
_audit_creation_method SHELXL-97
_cell_angle_alpha 78.654(1)
_cell_angle_beta 81.365(1)
_cell_angle_gamma 80.171(1)
_cell_formula_units_Z 2
_cell_length_a 12.3644(1)
_cell_length_b 15.5167(1)
_cell_length_c 21.6151(2)
_cell_measurement_reflns_used 9905
_cell_measurement_temperature 150(2)
_cell_measurement_theta_max 28.38
_cell_measurement_theta_min 2.72
_cell_volume 3976.97(6)
_computing_cell_refinement 'Bruker SMART'
_computing_data_collection 'Bruker SMART'
_computing_data_reduction 'Bruker SAINT'
_computing_molecular_graphics 'Bruker SHELXTL'
_computing_publication_material 'Bruker SHELXTL'
_computing_structure_refinement 'SHELXL-97 (Sheldrick, 2008)'
_computing_structure_solution 'SHELXS-97 (Sheldrick, 2008)'
_diffrn_ambient_temperature 150(2)
_diffrn_measured_fraction_theta_full 0.986
_diffrn_measured_fraction_theta_max 0.986
_diffrn_measurement_device_type 'CCD area detector'
_diffrn_measurement_method 'phi and omega scans'
_diffrn_radiation_monochromator graphite
_diffrn_radiation_source 'fine-focus sealed tube'
_diffrn_radiation_type MoK\a
_diffrn_radiation_wavelength 0.71073
_diffrn_reflns_av_R_equivalents 0.0342
_diffrn_reflns_av_sigmaI/netI 0.0432
_diffrn_reflns_limit_h_max 16
_diffrn_reflns_limit_h_min -16
_diffrn_reflns_limit_k_max 20
_diffrn_reflns_limit_k_min -20
_diffrn_reflns_limit_l_max 28
_diffrn_reflns_limit_l_min -28
_diffrn_reflns_number 49119
_diffrn_reflns_theta_full 28.28
_diffrn_reflns_theta_max 28.28
_diffrn_reflns_theta_min 1.80
_exptl_absorpt_coefficient_mu 1.788
_exptl_absorpt_correction_T_max 0.7458
_exptl_absorpt_correction_T_min 0.6504
_exptl_absorpt_correction_type multi-scan
_exptl_absorpt_process_details 'SADABS (Bruker AXS Inc., 2008)'
_exptl_crystal_colour red
_exptl_crystal_density_diffrn 1.769
_exptl_crystal_density_method 'not measured'
_exptl_crystal_description rectangular_prism
_exptl_crystal_F_000 2090
_exptl_crystal_size_max 0.307
_exptl_crystal_size_mid 0.214
_exptl_crystal_size_min 0.144
_refine_diff_density_max 3.208
_refine_diff_density_min -1.440
_refine_diff_density_rms 0.106
_refine_ls_extinction_method none
_refine_ls_goodness_of_fit_ref 1.028
_refine_ls_hydrogen_treatment constr
_refine_ls_matrix_type full
_refine_ls_number_parameters 1117
_refine_ls_number_reflns 19474
_refine_ls_number_restraints 0
_refine_ls_restrained_S_all 1.028
_refine_ls_R_factor_all 0.0499
_refine_ls_R_factor_gt 0.0397
_refine_ls_shift/su_max 0.033
_refine_ls_shift/su_mean 0.000
_refine_ls_structure_factor_coef Fsqd
_refine_ls_weighting_details 'calc w=1/[\s^2^(Fo^2^)+(0.0443P)^2^+6.2276P] where P=(Fo^2^+2Fc^2^)/3'
_refine_ls_weighting_scheme calc
_refine_ls_wR_factor_gt 0.0903
_refine_ls_wR_factor_ref 0.0950
_reflns_number_gt 16700
_reflns_number_total 19474
_reflns_threshold_expression >2sigma(I)
_cod_data_source_file ic5b01395_si_002.cif
_cod_data_source_block 8
_cod_depositor_comments
;
The following automatic conversions were performed:

data item '_symmetry_cell_setting' value 'Triclinic' was changed to
'triclinic' in accordance with the
/home/saulius/struct/COD-crude-data/automatic-downloads/DataCite-retrospective/ACS/depositions/lib/dictionaries/cif_core.dic
dictionary named 'cif_core.dic' version 2.4.2 last updated on
2011-04-26.

Automatic conversion script
Id: cif_fix_values 6909 2019-04-08 15:41:33Z antanas 
;
_cod_original_sg_symbol_H-M P-1
_cod_database_code 4346392

loop_
_symmetry_equiv_pos_as_xyz
'x, y, z'
'-x, -y, -z'

loop_
_atom_site_label
_atom_site_type_symbol
_atom_site_fract_x
_atom_site_fract_y
_atom_site_fract_z
_atom_site_U_iso_or_equiv
_atom_site_adp_type
_atom_site_occupancy
_atom_site_symmetry_multiplicity
_atom_site_calc_flag
_atom_site_refinement_flags
Re1 Re 0.746918(11) 0.690156(8) 0.751402(6) 0.01803(4) Uani 1 1 d .
P1 P 0.83751(8) 0.78234(6) 0.65818(5) 0.0281(2) Uani 1 1 d .
P2 P 0.83300(10) 0.57539(6) 0.68926(4) 0.0313(2) Uani 1 1 d .
P3 P 0.90250(8) 0.67052(6) 0.81296(4) 0.02729(19) Uani 1 1 d .
P4 P 0.68349(11) 0.57925(7) 0.84012(5) 0.0413(3) Uani 1 1 d .
P5 P 0.65221(10) 0.81464(6) 0.80211(5) 0.0349(2) Uani 1 1 d .
P6 P 0.57447(8) 0.71766(6) 0.70387(4) 0.02378(18) Uani 1 1 d .
C1 C 0.7630(4) 0.8720(3) 0.6065(2) 0.0394(9) Uani 1 1 d .
H1A H 0.8154 0.8993 0.5727 0.059 Uiso 1 1 calc R
H1B H 0.7236 0.9168 0.6313 0.059 Uiso 1 1 calc R
H1C H 0.7097 0.8484 0.5875 0.059 Uiso 1 1 calc R
C2 C 0.9503(4) 0.8370(3) 0.6693(2) 0.0415(10) Uani 1 1 d .
H2A H 0.9780 0.8710 0.6285 0.062 Uiso 1 1 calc R
H2B H 1.0101 0.7922 0.6856 0.062 Uiso 1 1 calc R
H2C H 0.9235 0.8772 0.6998 0.062 Uiso 1 1 calc R
C3 C 0.9043(4) 0.7119(3) 0.6003(2) 0.0544(13) Uani 1 1 d .
H3A H 0.8515 0.7121 0.5700 0.065 Uiso 1 1 calc R
H3B H 0.9686 0.7383 0.5758 0.065 Uiso 1 1 calc R
C4 C 0.9406(6) 0.6232(4) 0.6270(3) 0.0739(19) Uani 1 1 d .
H4A H 1.0090 0.6205 0.6464 0.089 Uiso 1 1 calc R
H4B H 0.9584 0.5868 0.5930 0.089 Uiso 1 1 calc R
C5 C 0.7532(6) 0.5278(5) 0.6461(4) 0.105(3) Uani 1 1 d .
H5A H 0.8016 0.4835 0.6242 0.157 Uiso 1 1 calc R
H5B H 0.7180 0.5746 0.6149 0.157 Uiso 1 1 calc R
H5C H 0.6962 0.4993 0.6757 0.157 Uiso 1 1 calc R
C6 C 0.9207(4) 0.4763(3) 0.7210(2) 0.0475(11) Uani 1 1 d .
H6A H 0.9459 0.4397 0.6879 0.071 Uiso 1 1 calc R
H6B H 0.8790 0.4425 0.7571 0.071 Uiso 1 1 calc R
H6C H 0.9848 0.4928 0.7351 0.071 Uiso 1 1 calc R
C7 C 1.0430(4) 0.6245(4) 0.7860(3) 0.0528(13) Uani 1 1 d .
H7A H 1.0910 0.6230 0.8186 0.079 Uiso 1 1 calc R
H7B H 1.0697 0.6616 0.7464 0.079 Uiso 1 1 calc R
H7C H 1.0441 0.5640 0.7786 0.079 Uiso 1 1 calc R
C8 C 0.9324(4) 0.7681(3) 0.8386(2) 0.0469(11) Uani 1 1 d .
H8A H 0.9962 0.7514 0.8626 0.070 Uiso 1 1 calc R
H8B H 0.8680 0.7922 0.8657 0.070 Uiso 1 1 calc R
H8C H 0.9490 0.8132 0.8013 0.070 Uiso 1 1 calc R
C9 C 0.8695(5) 0.5992(4) 0.8897(2) 0.0645(16) Uani 1 1 d .
H9A H 0.9392 0.5702 0.9068 0.077 Uiso 1 1 calc R
H9B H 0.8274 0.6365 0.9200 0.077 Uiso 1 1 calc R
C10 C 0.8058(5) 0.5318(4) 0.8847(3) 0.0681(16) Uani 1 1 d .
H10A H 0.7795 0.5021 0.9279 0.082 Uiso 1 1 calc R
H10B H 0.8537 0.4865 0.8626 0.082 Uiso 1 1 calc R
C11 C 0.6505(4) 0.4767(3) 0.8244(3) 0.0527(13) Uani 1 1 d .
H11A H 0.6264 0.4396 0.8646 0.079 Uiso 1 1 calc R
H11B H 0.7162 0.4448 0.8029 0.079 Uiso 1 1 calc R
H11C H 0.5910 0.4903 0.7972 0.079 Uiso 1 1 calc R
C12 C 0.5787(6) 0.5995(4) 0.9037(2) 0.077(2) Uani 1 1 d .
H12A H 0.5693 0.5435 0.9327 0.115 Uiso 1 1 calc R
H12B H 0.5089 0.6252 0.8866 0.115 Uiso 1 1 calc R
H12C H 0.6001 0.6411 0.9268 0.115 Uiso 1 1 calc R
C13 C 0.6341(5) 0.8171(3) 0.8864(2) 0.0509(12) Uani 1 1 d .
H13A H 0.5934 0.8748 0.8941 0.076 Uiso 1 1 calc R
H13B H 0.7067 0.8083 0.9016 0.076 Uiso 1 1 calc R
H13C H 0.5925 0.7697 0.9092 0.076 Uiso 1 1 calc R
C14 C 0.6954(4) 0.9234(2) 0.7703(2) 0.0371(9) Uani 1 1 d .
H14A H 0.6518 0.9676 0.7944 0.056 Uiso 1 1 calc R
H14B H 0.6834 0.9406 0.7255 0.056 Uiso 1 1 calc R
H14C H 0.7740 0.9203 0.7741 0.056 Uiso 1 1 calc R
C15 C 0.5052(4) 0.8376(3) 0.7851(2) 0.0426(10) Uani 1 1 d .
H15A H 0.4618 0.7953 0.8147 0.051 Uiso 1 1 calc R
H15B H 0.4727 0.8985 0.7915 0.051 Uiso 1 1 calc R
C16 C 0.5003(3) 0.8280(3) 0.7154(2) 0.0353(9) Uani 1 1 d .
H16A H 0.5355 0.8751 0.6855 0.042 Uiso 1 1 calc R
H16B H 0.4224 0.8336 0.7074 0.042 Uiso 1 1 calc R
C17 C 0.5633(4) 0.7206(3) 0.62068(19) 0.0356(9) Uani 1 1 d .
H17A H 0.4852 0.7329 0.6138 0.053 Uiso 1 1 calc R
H17B H 0.5963 0.6632 0.6089 0.053 Uiso 1 1 calc R
H17C H 0.6025 0.7675 0.5944 0.053 Uiso 1 1 calc R
C18 C 0.4699(3) 0.6467(3) 0.7403(2) 0.0365(9) Uani 1 1 d .
H18A H 0.4049 0.6639 0.7172 0.055 Uiso 1 1 calc R
H18B H 0.4484 0.6537 0.7847 0.055 Uiso 1 1 calc R
H18C H 0.5003 0.5846 0.7384 0.055 Uiso 1 1 calc R
B1 B 0.2970(3) 0.7835(2) 0.44865(18) 0.0206(7) Uani 1 1 d .
C49 C 0.1789(3) 0.7846(2) 0.42179(17) 0.0249(7) Uani 1 1 d .
C50 C 0.1372(3) 0.8608(2) 0.38139(16) 0.0257(7) Uani 1 1 d .
F50 F 0.18713(18) 0.93413(14) 0.37167(10) 0.0310(5) Uani 1 1 d .
C51 C 0.0478(3) 0.8677(3) 0.34882(18) 0.0329(8) Uani 1 1 d .
F51 F 0.0140(2) 0.94364(17) 0.31063(11) 0.0426(6) Uani 1 1 d .
C52 C -0.0042(3) 0.7955(3) 0.3549(2) 0.0377(9) Uani 1 1 d .
F52 F -0.0903(2) 0.8002(2) 0.32196(13) 0.0562(8) Uani 1 1 d .
C53 C 0.0326(3) 0.7176(3) 0.3938(2) 0.0385(10) Uani 1 1 d .
F53 F -0.0170(2) 0.64502(19) 0.39973(14) 0.0515(7) Uani 1 1 d .
C54 C 0.1223(3) 0.7138(3) 0.42635(19) 0.0303(8) Uani 1 1 d .
F54 F 0.15315(19) 0.63433(14) 0.46278(12) 0.0383(5) Uani 1 1 d .
C55 C 0.3321(3) 0.6949(2) 0.50255(16) 0.0217(7) Uani 1 1 d .
C56 C 0.2612(3) 0.6768(2) 0.55845(17) 0.0269(7) Uani 1 1 d .
F56 F 0.16071(18) 0.72652(15) 0.56518(11) 0.0369(5) Uani 1 1 d .
C57 C 0.2865(3) 0.6105(2) 0.60922(18) 0.0312(8) Uani 1 1 d .
F57 F 0.2128(2) 0.59754(17) 0.66159(12) 0.0490(7) Uani 1 1 d .
C58 C 0.3875(3) 0.5581(2) 0.60638(17) 0.0287(8) Uani 1 1 d .
F58 F 0.4160(2) 0.49436(15) 0.65516(11) 0.0402(6) Uani 1 1 d .
C59 C 0.4621(3) 0.5739(2) 0.55302(16) 0.0236(7) Uani 1 1 d .
F59 F 0.56337(18) 0.52609(13) 0.55001(10) 0.0299(5) Uani 1 1 d .
C60 C 0.4331(3) 0.6404(2) 0.50279(15) 0.0209(6) Uani 1 1 d .
F60 F 0.51232(16) 0.64988(13) 0.45291(9) 0.0264(4) Uani 1 1 d .
C61 C 0.2952(3) 0.8640(2) 0.48889(15) 0.0208(6) Uani 1 1 d .
C62 C 0.3932(3) 0.8768(2) 0.50765(15) 0.0229(7) Uani 1 1 d .
F62 F 0.48947(17) 0.82977(13) 0.48702(10) 0.0271(4) Uani 1 1 d .
C63 C 0.4006(3) 0.9350(2) 0.54698(17) 0.0285(8) Uani 1 1 d .
F63 F 0.4996(2) 0.94288(15) 0.56251(11) 0.0390(6) Uani 1 1 d .
C64 C 0.3060(4) 0.9855(3) 0.56950(18) 0.0373(10) Uani 1 1 d .
F64 F 0.3116(3) 1.04277(18) 0.60811(12) 0.0558(7) Uani 1 1 d .
C65 C 0.2064(4) 0.9759(3) 0.55301(18) 0.0345(9) Uani 1 1 d .
F65 F 0.1133(2) 1.02442(19) 0.57510(13) 0.0563(7) Uani 1 1 d .
C66 C 0.2025(3) 0.9161(2) 0.51424(16) 0.0268(7) Uani 1 1 d .
F66 F 0.10017(18) 0.90946(15) 0.50285(11) 0.0364(5) Uani 1 1 d .
C67 C 0.3825(3) 0.7897(2) 0.38218(15) 0.0199(6) Uani 1 1 d .
C68 C 0.3994(3) 0.7206(2) 0.34749(15) 0.0213(6) Uani 1 1 d .
F68 F 0.35184(18) 0.64711(13) 0.37155(10) 0.0274(4) Uani 1 1 d .
C69 C 0.4628(3) 0.7209(2) 0.28914(16) 0.0241(7) Uani 1 1 d .
F69 F 0.47487(19) 0.65150(14) 0.25865(10) 0.0321(5) Uani 1 1 d .
C70 C 0.5132(3) 0.7940(3) 0.26184(16) 0.0278(7) Uani 1 1 d .
F70 F 0.5760(2) 0.79559(17) 0.20515(10) 0.0403(6) Uani 1 1 d .
C71 C 0.4988(3) 0.8648(2) 0.29286(16) 0.0252(7) Uani 1 1 d .
F71 F 0.5475(2) 0.93705(15) 0.26717(10) 0.0365(5) Uani 1 1 d .
C72 C 0.4336(3) 0.8621(2) 0.35139(15) 0.0219(7) Uani 1 1 d .
F72 F 0.42144(18) 0.93692(12) 0.37632(9) 0.0265(4) Uani 1 1 d .
B2 B 0.0629(3) 0.2088(2) 0.92147(17) 0.0191(7) Uani 1 1 d .
C73 C -0.0143(3) 0.1811(2) 0.87415(15) 0.0199(6) Uani 1 1 d .
C74 C -0.0958(3) 0.2442(2) 0.84691(16) 0.0238(7) Uani 1 1 d .
F74 F -0.10498(18) 0.32930(12) 0.85599(10) 0.0298(5) Uani 1 1 d .
C75 C -0.1702(3) 0.2274(2) 0.81125(17) 0.0280(7) Uani 1 1 d .
F75 F -0.2466(2) 0.29234(15) 0.78587(12) 0.0412(6) Uani 1 1 d .
C76 C -0.1675(3) 0.1420(2) 0.80122(16) 0.0265(7) Uani 1 1 d .
F76 F -0.2408(2) 0.12371(15) 0.76711(11) 0.0370(5) Uani 1 1 d .
C77 C -0.0895(3) 0.0760(2) 0.82668(15) 0.0236(7) Uani 1 1 d .
F77 F -0.08497(19) -0.00757(13) 0.81762(10) 0.0306(5) Uani 1 1 d .
C78 C -0.0163(3) 0.0968(2) 0.86234(15) 0.0211(6) Uani 1 1 d .
F78 F 0.05480(18) 0.02632(12) 0.88664(10) 0.0271(4) Uani 1 1 d .
C79 C -0.0293(3) 0.2396(2) 0.97979(15) 0.0207(6) Uani 1 1 d .
C80 C -0.0952(3) 0.1788(2) 1.01549(16) 0.0237(7) Uani 1 1 d .
F80 F -0.07859(18) 0.09497(13) 1.00334(10) 0.0293(5) Uani 1 1 d .
C81 C -0.1795(3) 0.1976(3) 1.06277(16) 0.0289(8) Uani 1 1 d .
F81 F -0.2406(2) 0.13532(16) 1.09445(11) 0.0398(6) Uani 1 1 d .
C82 C -0.2025(3) 0.2819(3) 1.07677(17) 0.0306(8) Uani 1 1 d .
F82 F -0.2845(2) 0.30214(18) 1.12185(11) 0.0462(6) Uani 1 1 d .
C83 C -0.1417(3) 0.3452(2) 1.04267(17) 0.0280(8) Uani 1 1 d .
F83 F -0.1637(2) 0.42948(15) 1.05468(12) 0.0411(6) Uani 1 1 d .
C84 C -0.0580(3) 0.3240(2) 0.99524(16) 0.0232(7) Uani 1 1 d .
F84 F -0.00644(18) 0.39277(12) 0.96365(10) 0.0301(5) Uani 1 1 d .
C85 C 0.1367(3) 0.2882(2) 0.88643(16) 0.0216(7) Uani 1 1 d .
C86 C 0.1510(3) 0.3260(2) 0.82276(16) 0.0251(7) Uani 1 1 d .
F86 F 0.09813(19) 0.30103(14) 0.78008(9) 0.0322(5) Uani 1 1 d .
C87 C 0.2185(3) 0.3899(2) 0.79766(18) 0.0323(8) Uani 1 1 d .
F87 F 0.2260(2) 0.42367(16) 0.73499(11) 0.0480(7) Uani 1 1 d .
C88 C 0.2792(3) 0.4179(2) 0.8360(2) 0.0349(9) Uani 1 1 d .
F88 F 0.3454(2) 0.47976(17) 0.81213(14) 0.0538(7) Uani 1 1 d .
C89 C 0.2715(3) 0.3811(2) 0.8995(2) 0.0309(8) Uani 1 1 d .
F89 F 0.3315(2) 0.40622(16) 0.93813(13) 0.0450(6) Uani 1 1 d .
C90 C 0.2025(3) 0.3182(2) 0.92285(17) 0.0258(7) Uani 1 1 d .
F90 F 0.19836(19) 0.28571(14) 0.98581(10) 0.0324(5) Uani 1 1 d .
C91 C 0.1608(3) 0.1265(2) 0.94423(15) 0.0191(6) Uani 1 1 d .
C92 C 0.2409(3) 0.0950(2) 0.89829(15) 0.0231(7) Uani 1 1 d .
F92 F 0.22840(18) 0.12520(13) 0.83620(9) 0.0278(4) Uani 1 1 d .
C93 C 0.3324(3) 0.0334(2) 0.91073(16) 0.0264(7) Uani 1 1 d .
F93 F 0.4052(2) 0.00537(15) 0.86360(10) 0.0383(5) Uani 1 1 d .
C94 C 0.3477(3) -0.0020(2) 0.97279(17) 0.0252(7) Uani 1 1 d .
F94 F 0.43588(19) -0.06362(14) 0.98617(11) 0.0368(5) Uani 1 1 d .
C95 C 0.2722(3) 0.0261(2) 1.02077(15) 0.0238(7) Uani 1 1 d .
F95 F 0.28745(19) -0.00768(14) 1.08172(10) 0.0331(5) Uani 1 1 d .
C96 C 0.1816(3) 0.0891(2) 1.00592(15) 0.0211(6) Uani 1 1 d .
F96 F 0.11393(18) 0.11353(14) 1.05644(9) 0.0306(5) Uani 1 1 d .
N1A N 0.3893(5) 0.6923(5) 0.0151(3) 0.099(2) Uani 1 1 d .
C1A C 0.4202(5) 0.7252(4) 0.0498(3) 0.0613(15) Uani 1 1 d .
C2A C 0.4605(5) 0.7653(4) 0.0951(3) 0.0630(15) Uani 1 1 d .
H2A1 H 0.4594 0.7249 0.1361 0.095 Uiso 1 1 calc R
H2A2 H 0.4130 0.8215 0.1001 0.095 Uiso 1 1 calc R
H2A3 H 0.5364 0.7765 0.0797 0.095 Uiso 1 1 calc R
N2A N 0.7493(5) 0.7363(6) 0.4790(3) 0.108(3) Uani 1 1 d .
C3A C 0.7367(5) 0.7134(6) 0.4355(3) 0.091(3) Uani 1 1 d .
C4A C 0.7202(6) 0.6891(9) 0.3767(3) 0.138(5) Uani 1 1 d .
H4A1 H 0.6767 0.7392 0.3519 0.206 Uiso 1 1 calc R
H4A2 H 0.6806 0.6376 0.3862 0.206 Uiso 1 1 calc R
H4A3 H 0.7921 0.6742 0.3523 0.206 Uiso 1 1 calc R
N3A N 0.7994(5) 0.1813(4) 0.2721(4) 0.099(2) Uani 1 1 d .
C5A C 0.7966(4) 0.1144(4) 0.2593(3) 0.0543(13) Uani 1 1 d .
C6A C 0.7899(4) 0.0302(3) 0.2435(2) 0.0500(12) Uani 1 1 d .
H6A1 H 0.7256 0.0061 0.2688 0.075 Uiso 1 1 calc R
H6A2 H 0.8573 -0.0110 0.2526 0.075 Uiso 1 1 calc R
H6A3 H 0.7821 0.0379 0.1982 0.075 Uiso 1 1 calc R

loop_
_atom_site_aniso_label
_atom_site_aniso_U_11
_atom_site_aniso_U_22
_atom_site_aniso_U_33
_atom_site_aniso_U_23
_atom_site_aniso_U_13
_atom_site_aniso_U_12
Re1 0.02015(7) 0.01387(6) 0.02125(7) -0.00435(4) -0.00685(5) -0.00048(4)
P1 0.0287(5) 0.0271(4) 0.0296(5) -0.0035(4) -0.0030(4) -0.0094(4)
P2 0.0509(6) 0.0205(4) 0.0219(4) -0.0079(3) -0.0059(4) 0.0025(4)
P3 0.0260(5) 0.0305(5) 0.0270(5) -0.0059(4) -0.0112(4) -0.0006(4)
P4 0.0547(7) 0.0341(5) 0.0349(6) -0.0009(4) 0.0012(5) -0.0174(5)
P5 0.0476(6) 0.0234(4) 0.0350(5) -0.0128(4) -0.0041(5) -0.0010(4)
P6 0.0215(4) 0.0250(4) 0.0266(4) -0.0050(3) -0.0072(4) -0.0040(3)
C1 0.040(2) 0.043(2) 0.034(2) 0.0056(17) -0.0064(18) -0.0127(19)
C2 0.037(2) 0.043(2) 0.049(2) 0.0020(19) -0.0142(19) -0.0203(19)
C3 0.055(3) 0.054(3) 0.053(3) -0.022(2) 0.028(2) -0.021(2)
C4 0.111(5) 0.048(3) 0.048(3) -0.010(2) 0.029(3) -0.021(3)
C5 0.094(5) 0.093(5) 0.160(7) -0.094(5) -0.088(5) 0.044(4)
C6 0.049(3) 0.040(2) 0.054(3) -0.024(2) -0.013(2) 0.017(2)
C7 0.036(2) 0.065(3) 0.065(3) -0.038(3) -0.021(2) 0.016(2)
C8 0.045(3) 0.053(3) 0.053(3) -0.030(2) -0.023(2) 0.005(2)
C9 0.076(4) 0.080(4) 0.042(3) 0.017(3) -0.038(3) -0.031(3)
C10 0.075(4) 0.063(3) 0.061(3) 0.016(3) -0.027(3) -0.011(3)
C11 0.058(3) 0.0232(19) 0.071(3) -0.006(2) 0.015(3) -0.0117(19)
C12 0.129(6) 0.053(3) 0.039(3) -0.007(2) 0.034(3) -0.028(3)
C13 0.069(3) 0.043(2) 0.038(2) -0.016(2) 0.004(2) 0.002(2)
C14 0.041(2) 0.0217(17) 0.052(2) -0.0116(17) -0.014(2) -0.0009(16)
C15 0.032(2) 0.039(2) 0.056(3) -0.017(2) -0.003(2) 0.0026(18)
C16 0.0247(19) 0.0281(18) 0.054(3) -0.0098(17) -0.0088(18) 0.0010(15)
C17 0.038(2) 0.038(2) 0.034(2) -0.0047(17) -0.0156(17) -0.0065(17)
C18 0.029(2) 0.040(2) 0.043(2) -0.0045(18) -0.0045(17) -0.0127(17)
B1 0.0211(18) 0.0181(16) 0.0224(17) -0.0027(13) -0.0013(14) -0.0039(14)
C49 0.0206(17) 0.0295(17) 0.0258(17) -0.0111(14) -0.0019(13) -0.0007(13)
C50 0.0223(17) 0.0320(18) 0.0235(16) -0.0108(14) -0.0017(14) 0.0001(14)
F50 0.0324(12) 0.0279(10) 0.0311(11) -0.0009(9) -0.0074(9) -0.0019(9)
C51 0.027(2) 0.047(2) 0.0246(18) -0.0140(16) -0.0050(15) 0.0044(17)
F51 0.0373(13) 0.0583(15) 0.0280(11) -0.0067(11) -0.0124(10) 0.0111(11)
C52 0.0226(19) 0.059(3) 0.036(2) -0.025(2) -0.0056(16) 0.0015(18)
F52 0.0332(14) 0.092(2) 0.0551(17) -0.0324(16) -0.0192(12) -0.0058(14)
C53 0.026(2) 0.049(2) 0.049(2) -0.030(2) 0.0053(18) -0.0130(18)
F53 0.0343(14) 0.0587(16) 0.0745(19) -0.0362(15) 0.0010(13) -0.0210(12)
C54 0.0244(18) 0.0336(19) 0.035(2) -0.0136(16) -0.0003(15) -0.0041(15)
F54 0.0320(12) 0.0274(11) 0.0575(15) -0.0090(10) -0.0034(11) -0.0100(9)
C55 0.0245(17) 0.0185(14) 0.0226(16) -0.0024(12) -0.0018(13) -0.0068(13)
C56 0.0245(18) 0.0244(16) 0.0295(18) -0.0029(14) 0.0024(14) -0.0041(14)
F56 0.0255(11) 0.0361(12) 0.0393(13) 0.0012(10) 0.0100(10) 0.0017(9)
C57 0.034(2) 0.0278(17) 0.0269(18) 0.0018(14) 0.0063(15) -0.0074(15)
F57 0.0476(15) 0.0466(14) 0.0376(13) 0.0110(11) 0.0164(11) -0.0043(12)
C58 0.042(2) 0.0191(15) 0.0251(17) 0.0018(13) -0.0057(16) -0.0087(15)
F58 0.0537(15) 0.0298(11) 0.0310(12) 0.0085(9) -0.0065(11) -0.0038(10)
C59 0.0272(18) 0.0188(15) 0.0267(17) -0.0067(13) -0.0069(14) -0.0024(13)
F59 0.0305(11) 0.0252(10) 0.0330(11) -0.0052(8) -0.0089(9) 0.0029(9)
C60 0.0253(17) 0.0189(14) 0.0199(15) -0.0048(12) 0.0001(13) -0.0077(13)
F60 0.0218(10) 0.0297(10) 0.0244(10) -0.0028(8) 0.0022(8) -0.0013(8)
C61 0.0249(17) 0.0182(14) 0.0182(15) -0.0015(12) -0.0023(13) -0.0019(12)
C62 0.0280(18) 0.0206(15) 0.0193(15) -0.0007(12) -0.0042(13) -0.0031(13)
F62 0.0232(10) 0.0301(10) 0.0289(10) -0.0050(8) -0.0069(8) -0.0030(8)
C63 0.039(2) 0.0256(17) 0.0223(17) 0.0001(14) -0.0078(15) -0.0102(15)
F63 0.0545(15) 0.0386(12) 0.0315(12) -0.0037(10) -0.0167(11) -0.0208(11)
C64 0.066(3) 0.0284(18) 0.0209(17) -0.0099(15) -0.0051(18) -0.0096(19)
F64 0.087(2) 0.0485(15) 0.0403(14) -0.0283(12) -0.0046(14) -0.0137(15)
C65 0.042(2) 0.0308(18) 0.0266(18) -0.0098(15) 0.0036(17) 0.0045(17)
F65 0.0574(18) 0.0550(16) 0.0545(17) -0.0327(14) 0.0076(14) 0.0117(13)
C66 0.0275(19) 0.0290(17) 0.0213(16) -0.0032(14) 0.0007(14) -0.0009(14)
F66 0.0260(12) 0.0435(13) 0.0375(12) -0.0125(10) -0.0010(10) 0.0049(10)
C67 0.0176(15) 0.0200(14) 0.0211(15) -0.0024(12) -0.0036(12) -0.0004(12)
C68 0.0212(16) 0.0215(15) 0.0215(15) -0.0035(12) -0.0048(13) -0.0026(12)
F68 0.0335(12) 0.0204(9) 0.0298(11) -0.0069(8) -0.0019(9) -0.0066(8)
C69 0.0250(18) 0.0262(16) 0.0214(16) -0.0086(13) -0.0058(13) 0.0028(13)
F69 0.0404(13) 0.0305(11) 0.0274(11) -0.0152(9) -0.0042(9) 0.0013(9)
C70 0.0275(19) 0.0372(19) 0.0167(15) -0.0049(14) 0.0005(14) -0.0018(15)
F70 0.0445(14) 0.0504(14) 0.0246(11) -0.0105(10) 0.0100(10) -0.0106(11)
C71 0.0265(18) 0.0260(16) 0.0222(16) 0.0005(13) -0.0025(14) -0.0073(14)
F71 0.0458(14) 0.0343(11) 0.0280(11) 0.0001(9) 0.0054(10) -0.0171(10)
C72 0.0242(17) 0.0224(15) 0.0199(15) -0.0046(12) -0.0060(13) -0.0017(13)
F72 0.0357(12) 0.0204(9) 0.0245(10) -0.0051(8) -0.0017(9) -0.0080(8)
B2 0.0238(18) 0.0166(15) 0.0158(16) -0.0017(13) -0.0009(14) -0.0027(13)
C73 0.0265(17) 0.0164(14) 0.0151(14) -0.0005(11) -0.0002(12) -0.0031(12)
C74 0.0310(19) 0.0184(15) 0.0212(16) -0.0022(12) -0.0027(14) -0.0032(13)
F74 0.0390(12) 0.0168(9) 0.0346(11) -0.0053(8) -0.0127(10) 0.0013(8)
C75 0.0293(19) 0.0243(16) 0.0277(18) -0.0005(14) -0.0091(15) 0.0034(14)
F75 0.0417(14) 0.0306(11) 0.0535(15) -0.0077(10) -0.0270(12) 0.0073(10)
C76 0.0275(19) 0.0291(17) 0.0241(17) -0.0006(14) -0.0089(14) -0.0068(14)
F76 0.0395(13) 0.0381(12) 0.0393(13) -0.0080(10) -0.0194(11) -0.0080(10)
C77 0.0348(19) 0.0190(15) 0.0172(15) -0.0027(12) 0.0008(14) -0.0089(14)
F77 0.0467(13) 0.0191(9) 0.0298(11) -0.0048(8) -0.0097(10) -0.0100(9)
C78 0.0250(17) 0.0185(14) 0.0176(15) 0.0011(12) -0.0016(13) -0.0024(12)
F78 0.0369(12) 0.0156(9) 0.0286(10) -0.0003(8) -0.0115(9) -0.0009(8)
C79 0.0247(17) 0.0180(14) 0.0186(15) -0.0012(12) -0.0052(13) -0.0003(12)
C80 0.0277(18) 0.0217(15) 0.0209(16) -0.0016(13) -0.0061(14) -0.0014(13)
F80 0.0394(12) 0.0192(9) 0.0278(10) -0.0017(8) 0.0004(9) -0.0071(9)
C81 0.0286(19) 0.0358(19) 0.0203(16) -0.0005(14) -0.0007(14) -0.0062(15)
F81 0.0385(13) 0.0434(13) 0.0327(12) 0.0000(10) 0.0095(10) -0.0122(11)
C82 0.0263(19) 0.040(2) 0.0220(17) -0.0079(15) -0.0005(14) 0.0054(16)
F82 0.0382(14) 0.0596(16) 0.0363(13) -0.0172(12) 0.0096(11) 0.0033(12)
C83 0.032(2) 0.0245(16) 0.0276(18) -0.0100(14) -0.0111(15) 0.0070(14)
F83 0.0475(15) 0.0302(11) 0.0454(14) -0.0199(10) -0.0035(11) 0.0088(10)
C84 0.0281(18) 0.0209(15) 0.0199(15) -0.0024(12) -0.0043(13) -0.0022(13)
F84 0.0374(12) 0.0174(9) 0.0347(11) -0.0057(8) -0.0009(9) -0.0033(8)
C85 0.0252(17) 0.0165(14) 0.0215(15) -0.0019(12) -0.0012(13) -0.0015(12)
C86 0.0311(19) 0.0192(15) 0.0240(17) -0.0018(13) -0.0032(14) -0.0032(13)
F86 0.0454(13) 0.0318(11) 0.0198(10) 0.0010(8) -0.0067(9) -0.0105(10)
C87 0.038(2) 0.0236(17) 0.0292(19) 0.0035(14) 0.0039(16) -0.0052(15)
F87 0.0647(18) 0.0418(13) 0.0316(12) 0.0106(10) 0.0066(12) -0.0216(13)
C88 0.029(2) 0.0232(17) 0.050(2) -0.0025(16) 0.0052(18) -0.0118(15)
F88 0.0518(16) 0.0393(14) 0.0705(19) -0.0038(13) 0.0101(14) -0.0290(12)
C89 0.0260(19) 0.0239(17) 0.046(2) -0.0130(16) -0.0054(17) -0.0041(14)
F89 0.0397(14) 0.0406(13) 0.0635(17) -0.0175(12) -0.0138(12) -0.0142(11)
C90 0.0310(19) 0.0190(15) 0.0255(17) -0.0037(13) -0.0026(14) 0.0004(13)
F90 0.0440(13) 0.0306(11) 0.0261(10) -0.0067(9) -0.0104(10) -0.0078(10)
C91 0.0238(17) 0.0141(13) 0.0198(15) -0.0035(11) -0.0018(13) -0.0044(12)
C92 0.0312(19) 0.0189(15) 0.0183(15) -0.0003(12) -0.0011(13) -0.0060(13)
F92 0.0350(12) 0.0288(10) 0.0167(9) -0.0020(8) 0.0005(8) -0.0020(9)
C93 0.0302(19) 0.0232(16) 0.0232(17) -0.0057(13) 0.0049(14) -0.0018(14)
F93 0.0397(13) 0.0379(12) 0.0289(11) -0.0078(9) 0.0073(10) 0.0102(10)
C94 0.0247(18) 0.0194(15) 0.0298(18) -0.0033(13) -0.0050(14) 0.0017(13)
F94 0.0323(12) 0.0306(11) 0.0403(13) -0.0015(9) -0.0063(10) 0.0114(9)
C95 0.0318(19) 0.0221(15) 0.0170(15) 0.0008(12) -0.0076(13) -0.0029(14)
F95 0.0397(13) 0.0340(11) 0.0212(10) 0.0020(8) -0.0096(9) 0.0037(10)
C96 0.0264(17) 0.0191(14) 0.0179(15) -0.0050(12) -0.0003(13) -0.0030(13)
F96 0.0375(12) 0.0331(11) 0.0159(9) -0.0046(8) -0.0003(8) 0.0073(9)
N1A 0.074(4) 0.145(6) 0.086(4) -0.041(4) -0.039(3) 0.013(4)
C1A 0.053(3) 0.077(4) 0.046(3) 0.000(3) -0.016(3) 0.008(3)
C2A 0.078(4) 0.053(3) 0.055(3) -0.001(2) -0.019(3) -0.001(3)
N2A 0.066(4) 0.202(8) 0.058(3) -0.055(4) -0.007(3) 0.010(4)
C3A 0.033(3) 0.202(9) 0.040(3) -0.041(4) 0.003(2) -0.010(4)
C4A 0.064(4) 0.324(15) 0.053(4) -0.060(6) 0.010(3) -0.093(7)
N3A 0.057(3) 0.083(4) 0.174(7) -0.037(4) -0.042(4) -0.014(3)
C5A 0.027(2) 0.068(3) 0.070(3) -0.012(3) -0.010(2) -0.009(2)
C6A 0.042(3) 0.063(3) 0.041(2) -0.006(2) -0.011(2) 0.007(2)

loop_
_atom_type_symbol
_atom_type_description
_atom_type_scat_dispersion_real
_atom_type_scat_dispersion_imag
_atom_type_scat_source
C C 0.0033 0.0016 'International Tables Vol C Tables 4.2.6.8 and 6.1.1.4'
H H 0.0000 0.0000 'International Tables Vol C Tables 4.2.6.8 and 6.1.1.4'
N N 0.0061 0.0033 'International Tables Vol C Tables 4.2.6.8 and 6.1.1.4'
B B 0.0013 0.0007 'International Tables Vol C Tables 4.2.6.8 and 6.1.1.4'
F F 0.0171 0.0103 'International Tables Vol C Tables 4.2.6.8 and 6.1.1.4'
P P 0.1023 0.0942 'International Tables Vol C Tables 4.2.6.8 and 6.1.1.4'
Re Re -1.0185 7.2310 'International Tables Vol C Tables 4.2.6.8 and 6.1.1.4'

loop_
_geom_angle_atom_site_label_1
_geom_angle_atom_site_label_2
_geom_angle_atom_site_label_3
_geom_angle
P6 Re1 P4 94.31(4)
P6 Re1 P2 93.94(3)
P4 Re1 P2 91.66(4)
P6 Re1 P3 171.30(3)
P4 Re1 P3 81.57(4)
P2 Re1 P3 93.83(3)
P6 Re1 P5 80.96(3)
P4 Re1 P5 93.14(4)
P2 Re1 P5 173.24(3)
P3 Re1 P5 91.58(4)
P6 Re1 P1 91.26(3)
P4 Re1 P1 170.26(4)
P2 Re1 P1 79.97(3)
P3 Re1 P1 93.93(3)
P5 Re1 P1 95.63(3)
C1 P1 C2 99.8(2)
C1 P1 C3 100.1(2)
C2 P1 C3 102.3(2)
C1 P1 Re1 123.54(15)
C2 P1 Re1 118.52(15)
C3 P1 Re1 109.31(16)
C5 P2 C6 99.3(3)
C5 P2 C4 104.3(4)
C6 P2 C4 96.9(3)
C5 P2 Re1 121.1(2)
C6 P2 Re1 123.32(15)
C4 P2 Re1 108.07(17)
C7 P3 C8 98.6(2)
C7 P3 C9 103.9(3)
C8 P3 C9 101.2(3)
C7 P3 Re1 124.05(16)
C8 P3 Re1 117.59(15)
C9 P3 Re1 108.51(17)
C12 P4 C11 100.3(3)
C12 P4 C10 101.0(3)
C11 P4 C10 98.8(3)
C12 P4 Re1 126.23(19)
C11 P4 Re1 119.44(17)
C10 P4 Re1 106.45(19)
C13 P5 C14 100.4(2)
C13 P5 C15 100.8(2)
C14 P5 C15 100.4(2)
C13 P5 Re1 125.91(16)
C14 P5 Re1 117.01(15)
C15 P5 Re1 108.45(14)
C17 P6 C18 99.4(2)
C17 P6 C16 101.25(19)
C18 P6 C16 101.2(2)
C17 P6 Re1 125.47(15)
C18 P6 Re1 116.94(14)
C16 P6 Re1 109.15(13)
P1 C1 H1A 109.5
P1 C1 H1B 109.5
H1A C1 H1B 109.5
P1 C1 H1C 109.5
H1A C1 H1C 109.5
H1B C1 H1C 109.5
P1 C2 H2A 109.5
P1 C2 H2B 109.5
H2A C2 H2B 109.5
P1 C2 H2C 109.5
H2A C2 H2C 109.5
H2B C2 H2C 109.5
C4 C3 P1 114.6(4)
C4 C3 H3A 108.6
P1 C3 H3A 108.6
C4 C3 H3B 108.6
P1 C3 H3B 108.6
H3A C3 H3B 107.6
C3 C4 P2 111.8(4)
C3 C4 H4A 109.3
P2 C4 H4A 109.3
C3 C4 H4B 109.3
P2 C4 H4B 109.3
H4A C4 H4B 107.9
P2 C5 H5A 109.5
P2 C5 H5B 109.5
H5A C5 H5B 109.5
P2 C5 H5C 109.5
H5A C5 H5C 109.5
H5B C5 H5C 109.5
P2 C6 H6A 109.5
P2 C6 H6B 109.5
H6A C6 H6B 109.5
P2 C6 H6C 109.5
H6A C6 H6C 109.5
H6B C6 H6C 109.5
P3 C7 H7A 109.5
P3 C7 H7B 109.5
H7A C7 H7B 109.5
P3 C7 H7C 109.5
H7A C7 H7C 109.5
H7B C7 H7C 109.5
P3 C8 H8A 109.5
P3 C8 H8B 109.5
H8A C8 H8B 109.5
P3 C8 H8C 109.5
H8A C8 H8C 109.5
H8B C8 H8C 109.5
C10 C9 P3 112.5(4)
C10 C9 H9A 109.1
P3 C9 H9A 109.1
C10 C9 H9B 109.1
P3 C9 H9B 109.1
H9A C9 H9B 107.8
C9 C10 P4 112.1(4)
C9 C10 H10A 109.2
P4 C10 H10A 109.2
C9 C10 H10B 109.2
P4 C10 H10B 109.2
H10A C10 H10B 107.9
P4 C11 H11A 109.5
P4 C11 H11B 109.5
H11A C11 H11B 109.5
P4 C11 H11C 109.5
H11A C11 H11C 109.5
H11B C11 H11C 109.5
P4 C12 H12A 109.5
P4 C12 H12B 109.5
H12A C12 H12B 109.5
P4 C12 H12C 109.5
H12A C12 H12C 109.5
H12B C12 H12C 109.5
P5 C13 H13A 109.5
P5 C13 H13B 109.5
H13A C13 H13B 109.5
P5 C13 H13C 109.5
H13A C13 H13C 109.5
H13B C13 H13C 109.5
P5 C14 H14A 109.5
P5 C14 H14B 109.5
H14A C14 H14B 109.5
P5 C14 H14C 109.5
H14A C14 H14C 109.5
H14B C14 H14C 109.5
C16 C15 P5 109.6(3)
C16 C15 H15A 109.8
P5 C15 H15A 109.8
C16 C15 H15B 109.8
P5 C15 H15B 109.8
H15A C15 H15B 108.2
C15 C16 P6 107.9(3)
C15 C16 H16A 110.1
P6 C16 H16A 110.1
C15 C16 H16B 110.1
P6 C16 H16B 110.1
H16A C16 H16B 108.4
P6 C17 H17A 109.5
P6 C17 H17B 109.5
H17A C17 H17B 109.5
P6 C17 H17C 109.5
H17A C17 H17C 109.5
H17B C17 H17C 109.5
P6 C18 H18A 109.5
P6 C18 H18B 109.5
H18A C18 H18B 109.5
P6 C18 H18C 109.5
H18A C18 H18C 109.5
H18B C18 H18C 109.5
C49 B1 C67 101.1(3)
C49 B1 C61 113.6(3)
C67 B1 C61 114.4(3)
C49 B1 C55 114.2(3)
C67 B1 C55 113.4(3)
C61 B1 C55 100.8(3)
C54 C49 C50 113.7(3)
C54 C49 B1 127.5(3)
C50 C49 B1 118.1(3)
F50 C50 C51 115.8(3)
F50 C50 C49 119.4(3)
C51 C50 C49 124.8(4)
F51 C51 C52 120.5(4)
F51 C51 C50 120.7(4)
C52 C51 C50 118.9(4)
F52 C52 C51 119.8(4)
F52 C52 C53 120.6(4)
C51 C52 C53 119.6(4)
F53 C53 C52 120.4(4)
F53 C53 C54 119.8(4)
C52 C53 C54 119.7(4)
F54 C54 C49 121.2(3)
F54 C54 C53 115.4(3)
C49 C54 C53 123.3(4)
C60 C55 C56 113.2(3)
C60 C55 B1 126.9(3)
C56 C55 B1 119.3(3)
F56 C56 C57 116.2(3)
F56 C56 C55 119.4(3)
C57 C56 C55 124.4(3)
F57 C57 C58 119.9(3)
F57 C57 C56 120.5(3)
C58 C57 C56 119.7(3)
F58 C58 C57 121.5(3)
F58 C58 C59 119.7(3)
C57 C58 C59 118.7(3)
F59 C59 C58 120.0(3)
F59 C59 C60 120.1(3)
C58 C59 C60 119.8(3)
F60 C60 C55 121.1(3)
F60 C60 C59 114.8(3)
C55 C60 C59 124.1(3)
C62 C61 C66 113.2(3)
C62 C61 B1 119.2(3)
C66 C61 B1 127.1(3)
F62 C62 C63 115.9(3)
F62 C62 C61 119.4(3)
C63 C62 C61 124.7(3)
F63 C63 C64 120.5(3)
F63 C63 C62 120.4(3)
C64 C63 C62 119.2(4)
F64 C64 C65 120.8(4)
F64 C64 C63 120.0(4)
C65 C64 C63 119.2(3)
F65 C65 C64 119.8(4)
F65 C65 C66 120.4(4)
C64 C65 C66 119.8(4)
F66 C66 C65 115.0(3)
F66 C66 C61 121.0(3)
C65 C66 C61 124.0(4)
C72 C67 C68 113.3(3)
C72 C67 B1 126.9(3)
C68 C67 B1 119.4(3)
F68 C68 C69 116.1(3)
F68 C68 C67 119.2(3)
C69 C68 C67 124.7(3)
F69 C69 C70 119.9(3)
F69 C69 C68 121.1(3)
C70 C69 C68 119.1(3)
F70 C70 C71 120.5(3)
F70 C70 C69 120.1(3)
C71 C70 C69 119.3(3)
F71 C71 C70 120.5(3)
F71 C71 C72 119.7(3)
C70 C71 C72 119.8(3)
F72 C72 C67 121.5(3)
F72 C72 C71 114.7(3)
C67 C72 C71 123.7(3)
C85 B2 C79 112.2(3)
C85 B2 C91 101.5(3)
C79 B2 C91 114.8(3)
C85 B2 C73 113.8(3)
C79 B2 C73 102.8(3)
C91 B2 C73 112.1(3)
C78 C73 C74 112.6(3)
C78 C73 B2 127.1(3)
C74 C73 B2 119.9(3)
F74 C74 C75 116.1(3)
F74 C74 C73 118.8(3)
C75 C74 C73 125.1(3)
F75 C75 C74 121.7(3)
F75 C75 C76 119.0(3)
C74 C75 C76 119.3(3)
F76 C76 C77 120.6(3)
F76 C76 C75 120.3(3)
C77 C76 C75 119.1(3)
F77 C77 C76 120.3(3)
F77 C77 C78 120.5(3)
C76 C77 C78 119.2(3)
F78 C78 C73 121.0(3)
F78 C78 C77 114.2(3)
C73 C78 C77 124.8(3)
C84 C79 C80 113.1(3)
C84 C79 B2 127.6(3)
C80 C79 B2 119.1(3)
F80 C80 C81 116.2(3)
F80 C80 C79 119.0(3)
C81 C80 C79 124.8(3)
F81 C81 C82 119.5(3)
F81 C81 C80 121.2(3)
C82 C81 C80 119.3(3)
F82 C82 C83 120.7(3)
F82 C82 C81 120.6(4)
C83 C82 C81 118.7(3)
F83 C83 C82 120.1(3)
F83 C83 C84 119.5(3)
C82 C83 C84 120.4(3)
F84 C84 C83 114.8(3)
F84 C84 C79 121.6(3)
C83 C84 C79 123.6(3)
C86 C85 C90 112.8(3)
C86 C85 B2 128.6(3)
C90 C85 B2 118.3(3)
F86 C86 C87 115.2(3)
F86 C86 C85 120.7(3)
C87 C86 C85 124.1(3)
F87 C87 C88 120.0(3)
F87 C87 C86 119.8(4)
C88 C87 C86 120.3(3)
F88 C88 C87 120.8(4)
F88 C88 C89 120.5(4)
C87 C88 C89 118.7(3)
F89 C89 C88 120.0(3)
F89 C89 C90 120.6(4)
C88 C89 C90 119.4(4)
F90 C90 C89 116.0(3)
F90 C90 C85 119.3(3)
C89 C90 C85 124.7(3)
C96 C91 C92 113.1(3)
C96 C91 B2 127.6(3)
C92 C91 B2 118.9(3)
F92 C92 C93 116.3(3)
F92 C92 C91 118.6(3)
C93 C92 C91 125.0(3)
F93 C93 C94 119.5(3)
F93 C93 C92 121.4(3)
C94 C93 C92 119.0(3)
F94 C94 C95 120.6(3)
F94 C94 C93 120.1(3)
C95 C94 C93 119.3(3)
F95 C95 C94 119.5(3)
F95 C95 C96 120.9(3)
C94 C95 C96 119.6(3)
F96 C96 C95 114.9(3)
F96 C96 C91 121.2(3)
C95 C96 C91 123.9(3)
N1A C1A C2A 178.6(7)
C1A C2A H2A1 109.5
C1A C2A H2A2 109.5
H2A1 C2A H2A2 109.5
C1A C2A H2A3 109.5
H2A1 C2A H2A3 109.5
H2A2 C2A H2A3 109.5
N2A C3A C4A 176.4(11)
C3A C4A H4A1 109.5
C3A C4A H4A2 109.5
H4A1 C4A H4A2 109.5
C3A C4A H4A3 109.5
H4A1 C4A H4A3 109.5
H4A2 C4A H4A3 109.5
N3A C5A C6A 178.5(6)
C5A C6A H6A1 109.5
C5A C6A H6A2 109.5
H6A1 C6A H6A2 109.5
C5A C6A H6A3 109.5
H6A1 C6A H6A3 109.5
H6A2 C6A H6A3 109.5

loop_
_geom_bond_atom_site_label_1
_geom_bond_atom_site_label_2
_geom_bond_distance
Re1 P6 2.4410(9)
Re1 P4 2.4423(11)
Re1 P2 2.4440(9)
Re1 P3 2.4440(9)
Re1 P5 2.4453(10)
Re1 P1 2.4690(10)
P1 C1 1.815(4)
P1 C2 1.818(4)
P1 C3 1.834(5)
P2 C5 1.784(6)
P2 C6 1.803(4)
P2 C4 1.881(6)
P3 C7 1.818(5)
P3 C8 1.822(4)
P3 C9 1.836(5)
P4 C12 1.779(6)
P4 C11 1.814(5)
P4 C10 1.880(6)
P5 C13 1.810(5)
P5 C14 1.830(4)
P5 C15 1.869(5)
P6 C17 1.815(4)
P6 C18 1.828(4)
P6 C16 1.843(4)
C1 H1A 0.9800
C1 H1B 0.9800
C1 H1C 0.9800
C2 H2A 0.9800
C2 H2B 0.9800
C2 H2C 0.9800
C3 C4 1.409(7)
C3 H3A 0.9900
C3 H3B 0.9900
C4 H4A 0.9900
C4 H4B 0.9900
C5 H5A 0.9800
C5 H5B 0.9800
C5 H5C 0.9800
C6 H6A 0.9800
C6 H6B 0.9800
C6 H6C 0.9800
C7 H7A 0.9800
C7 H7B 0.9800
C7 H7C 0.9800
C8 H8A 0.9800
C8 H8B 0.9800
C8 H8C 0.9800
C9 C10 1.441(8)
C9 H9A 0.9900
C9 H9B 0.9900
C10 H10A 0.9900
C10 H10B 0.9900
C11 H11A 0.9800
C11 H11B 0.9800
C11 H11C 0.9800
C12 H12A 0.9800
C12 H12B 0.9800
C12 H12C 0.9800
C13 H13A 0.9800
C13 H13B 0.9800
C13 H13C 0.9800
C14 H14A 0.9800
C14 H14B 0.9800
C14 H14C 0.9800
C15 C16 1.554(6)
C15 H15A 0.9900
C15 H15B 0.9900
C16 H16A 0.9900
C16 H16B 0.9900
C17 H17A 0.9800
C17 H17B 0.9800
C17 H17C 0.9800
C18 H18A 0.9800
C18 H18B 0.9800
C18 H18C 0.9800
B1 C49 1.646(5)
B1 C67 1.648(5)
B1 C61 1.652(5)
B1 C55 1.660(5)
C49 C54 1.381(5)
C49 C50 1.396(5)
C50 F50 1.351(4)
C50 C51 1.376(5)
C51 F51 1.341(5)
C51 C52 1.361(6)
C52 F52 1.351(4)
C52 C53 1.379(6)
C53 F53 1.348(5)
C53 C54 1.386(6)
C54 F54 1.354(4)
C55 C60 1.384(5)
C55 C56 1.392(5)
C56 F56 1.350(4)
C56 C57 1.382(5)
C57 F57 1.347(4)
C57 C58 1.369(5)
C58 F58 1.341(4)
C58 C59 1.374(5)
C59 F59 1.342(4)
C59 C60 1.386(5)
C60 F60 1.347(4)
C61 C62 1.391(5)
C61 C66 1.391(5)
C62 F62 1.349(4)
C62 C63 1.378(5)
C63 F63 1.348(4)
C63 C64 1.373(6)
C64 F64 1.349(4)
C64 C65 1.371(6)
C65 F65 1.342(4)
C65 C66 1.379(5)
C66 F66 1.349(4)
C67 C72 1.388(5)
C67 C68 1.395(5)
C68 F68 1.349(4)
C68 C69 1.381(5)
C69 F69 1.346(4)
C69 C70 1.374(5)
C70 F70 1.347(4)
C70 C71 1.370(5)
C71 F71 1.346(4)
C71 C72 1.392(5)
C72 F72 1.350(4)
B2 C85 1.653(5)
B2 C79 1.655(5)
B2 C91 1.655(5)
B2 C73 1.658(5)
C73 C78 1.387(4)
C73 C74 1.391(5)
C74 F74 1.356(4)
C74 C75 1.372(5)
C75 F75 1.349(4)
C75 C76 1.379(5)
C76 F76 1.348(4)
C76 C77 1.371(5)
C77 F77 1.339(4)
C77 C78 1.387(5)
C78 F78 1.352(4)
C79 C84 1.389(4)
C79 C80 1.393(5)
C80 F80 1.353(4)
C80 C81 1.381(5)
C81 F81 1.344(4)
C81 C82 1.373(5)
C82 F82 1.339(4)
C82 C83 1.369(6)
C83 F83 1.358(4)
C83 C84 1.388(5)
C84 F84 1.351(4)
C85 C86 1.384(5)
C85 C90 1.402(5)
C86 F86 1.356(4)
C86 C87 1.382(5)
C87 F87 1.348(4)
C87 C88 1.370(6)
C88 F88 1.343(4)
C88 C89 1.374(6)
C89 F89 1.347(4)
C89 C90 1.377(5)
C90 F90 1.351(4)
C91 C96 1.389(4)
C91 C92 1.392(5)
C92 F92 1.355(4)
C92 C93 1.374(5)
C93 F93 1.342(4)
C93 C94 1.374(5)
C94 F94 1.348(4)
C94 C95 1.373(5)
C95 F95 1.347(4)
C95 C96 1.387(5)
C96 F96 1.348(4)
N1A C1A 1.129(8)
C1A C2A 1.444(8)
C2A H2A1 0.9800
C2A H2A2 0.9800
C2A H2A3 0.9800
N2A C3A 1.109(8)
C3A C4A 1.446(9)
C4A H4A1 0.9800
C4A H4A2 0.9800
C4A H4A3 0.9800
N3A C5A 1.133(7)
C5A C6A 1.433(8)
C6A H6A1 0.9800
C6A H6A2 0.9800
C6A H6A3 0.9800
